data_7216983
loop_
_publ_author_name
'Sun, Duoli'
'Lindeman, Sergey V.'
'Rathore, Rajendra'
'Kochi, Jay K.'

_publ_section_title
;
 Intramolecular (electron) delocalization between aromatic donors and
 their tethered cation--radicals. Application of electrochemical and
 structural probes&#x2020;
;
_journal_issue 9
_journal_name_full 'Journal of the Chemical Society, Perkin Transactions 2'
_journal_page_first 1585
_journal_paper_doi 10.1039/b103139m
_journal_year 2001
_chemical_compound_source 'chemical synthesis'
_chemical_formula_moiety
;
(C33 H34 O4)^+^, (Cl6 Sb)^-^, 1.76(C H2 Cl2)
;
_chemical_formula_sum 'C34.76 H37.53 Cl9.53 O4 Sb'
_chemical_formula_weight 978.95
_chemical_name_systematic
; 
2,7-Bis(2',5'-dimethoxy-4'-methylphenyl)-9,9-dimethylfluorene 
hexachloroantimonate dichlormethane solvate
;
_space_group_IT_number 2
_symmetry_cell_setting triclinic
_symmetry_space_group_name_Hall '-P 1'
_symmetry_space_group_name_H-M 'P -1'
_atom_sites_solution_hydrogens geom
_atom_sites_solution_primary direct
_atom_sites_solution_secondary difmap
_audit_creation_method SHELXL
_cell_angle_alpha 103.3750(10)
_cell_angle_beta 101.8580(10)
_cell_angle_gamma 116.0560(10)
_cell_formula_units_Z 2
_cell_length_a 13.1454(2)
_cell_length_b 13.4568(3)
_cell_length_c 14.1244(3)
_cell_measurement_reflns_used 5755
_cell_measurement_temperature 123(2)
_cell_measurement_theta_max 35
_cell_measurement_theta_min 2
_cell_volume 2044.48(8)
_computing_cell_refinement 'SAINT V4.050 (Siemens, 1989-95)'
_computing_data_collection 'SMART V4.050 (Siemens, 1989-95)'
_computing_data_reduction 'SAINT & SADABS V2.03 (Sheldrick, 2000)'
_computing_molecular_graphics 'XP V5.06 (Siemens, 1996)'
_computing_publication_material 'SHELXL-93 & XCIF V5.05 (Siemens, 1996)'
_computing_structure_refinement 'SHELXL-93 (Sheldrick, 1993)'
_computing_structure_solution 'SHELXS-86 (Sheldrick, 1990)'
_diffrn_ambient_temperature 123(2)
_diffrn_measurement_device 'Siemens/Bruker SMART 1K'
_diffrn_measurement_method
;
\w-scan, frame range 0.3 deg, hemisphere
;
_diffrn_radiation_monochromator graphite
_diffrn_radiation_source 'normal-focus sealed tube'
_diffrn_radiation_type MoK\a
_diffrn_radiation_wavelength 0.71073
_diffrn_reflns_av_R_equivalents 0.0272
_diffrn_reflns_av_sigmaI/netI 0.0492
_diffrn_reflns_limit_h_max 20
_diffrn_reflns_limit_h_min -20
_diffrn_reflns_limit_k_max 21
_diffrn_reflns_limit_k_min -21
_diffrn_reflns_limit_l_max 22
_diffrn_reflns_limit_l_min 0
_diffrn_reflns_number 32329
_diffrn_reflns_theta_max 35.60
_diffrn_reflns_theta_min 1.58
_exptl_absorpt_coefficient_mu 1.334
_exptl_absorpt_correction_T_max 0.863
_exptl_absorpt_correction_T_min 0.793
_exptl_absorpt_correction_type 'Semi-empirical (SADABS procedure)'
_exptl_crystal_colour black
_exptl_crystal_density_diffrn 1.590
_exptl_crystal_density_method none
_exptl_crystal_description prism
_exptl_crystal_F_000 982
_exptl_crystal_size_max 0.3
_exptl_crystal_size_mid 0.25
_exptl_crystal_size_min 0.1
_refine_diff_density_max 1.613
_refine_diff_density_min -1.511
_refine_diff_density_rms 0.104
_refine_ls_extinction_method none
_refine_ls_goodness_of_fit_all 1.008
_refine_ls_goodness_of_fit_obs 1.054
_refine_ls_hydrogen_treatment
;
riding and rotating model with Uiso=1.2Uiso/eq of an adjacent atom
(1.5Uiso/eq for Me-hydrogens)
;
_refine_ls_matrix_type full
_refine_ls_number_parameters 491
_refine_ls_number_reflns 16870
_refine_ls_number_restraints 0
_refine_ls_restrained_S_all 1.016
_refine_ls_restrained_S_obs 1.054
_refine_ls_R_factor_all 0.0755
_refine_ls_R_factor_obs 0.0435
_refine_ls_shift/esd_max 0.012
_refine_ls_shift/esd_mean 0.001
_refine_ls_structure_factor_coef Fsqd
_refine_ls_weighting_details 'w=1/[\s^2^(Fo^2^)+(0.0364P)^2^+2.7409P] where P=(Fo^2^+2Fc^2^)/3'
_refine_ls_weighting_scheme calc
_refine_ls_wR_factor_all 0.1029
_refine_ls_wR_factor_obs 0.0894
_reflns_number_observed 11957
_reflns_number_total 16881
_reflns_observed_criterion >2sigma(I)
_cod_data_source_file b103139m.txt
_cod_data_source_block sungsy
_cod_depositor_comments
;
The following automatic conversions were performed:

'_refine_ls_weighting_scheme' value 'calc
w=1/[\s^2^(Fo^2^)+(0.0364P)^2^+2.7409P] where P=(Fo^2^+2Fc^2^)/3' was
changed to 'calc'. New tag '_refine_ls_weighting_details' was
created. The value of the new tag was set to
'w=1/[\s^2^(Fo^2^)+(0.0364P)^2^+2.7409P] where P=(Fo^2^+2Fc^2^)/3'.

Automatic conversion script
Id: cif_fix_values 3143 2015-03-26 13:38:13Z robertas 
;
_cod_original_cell_volume 2044.47(7)
_cod_original_sg_symbol_H-M P-1
_cod_database_code 7216983

loop_
_symmetry_equiv_pos_as_xyz
'x, y, z'
'-x, -y, -z'

loop_
_atom_site_aniso_label
_atom_site_aniso_U_11
_atom_site_aniso_U_22
_atom_site_aniso_U_33
_atom_site_aniso_U_23
_atom_site_aniso_U_13
_atom_site_aniso_U_12
Sb1 0.01559(9) 0.01659(9) 0.01740(10) 0.00640(8) 0.00406(7) 0.00797(8)
Sb2 0.02816(11) 0.01581(9) 0.01896(11) 0.00398(8) -0.00227(8) 0.01179(9)
Cl1 0.0366(3) 0.0607(4) 0.0264(3) 0.0210(3) 0.0166(3) 0.0353(3)
Cl2 0.0429(5) 0.0232(3) 0.0679(7) 0.0237(4) 0.0278(5) 0.0173(4)
Cl3 0.0260(3) 0.0522(5) 0.0222(3) 0.0051(3) 0.0010(3) 0.0239(4)
Cl4 0.0327(3) 0.0198(3) 0.0401(4) 0.0064(2) -0.0045(3) 0.0151(2)
Cl5 0.0295(3) 0.0200(3) 0.0622(5) 0.0088(3) -0.0024(3) 0.0110(2)
Cl6 0.0735(6) 0.0588(5) 0.0259(3) 0.0183(3) 0.0160(4) 0.0428(5)
O32 0.0201(7) 0.0156(7) 0.0330(10) 0.0002(7) 0.0053(7) 0.0080(6)
O35 0.0187(7) 0.0296(9) 0.0302(9) 0.0090(7) 0.0076(7) 0.0118(7)
O42 0.0236(8) 0.0203(8) 0.0396(11) 0.0048(7) 0.0063(8) 0.0113(7)
O45 0.0187(7) 0.0194(8) 0.0311(10) 0.0064(7) 0.0068(7) 0.0035(6)
C11 0.0185(9) 0.0154(9) 0.0206(10) 0.0058(8) 0.0009(8) 0.0077(8)
C12 0.0196(9) 0.0153(9) 0.0191(10) 0.0050(8) 0.0003(8) 0.0073(8)
C13 0.0181(9) 0.0162(9) 0.0186(10) 0.0045(8) 0.0003(8) 0.0066(8)
C14 0.0183(9) 0.0144(9) 0.0194(10) 0.0036(8) 0.0019(8) 0.0065(8)
C15 0.0203(9) 0.0139(9) 0.0223(11) 0.0042(8) 0.0033(8) 0.0074(8)
C16 0.0190(9) 0.0152(9) 0.0231(11) 0.0053(8) 0.0007(8) 0.0082(8)
C17 0.0197(9) 0.0160(9) 0.0224(11) 0.0075(8) -0.0017(8) 0.0075(8)
C18 0.0216(10) 0.0186(10) 0.0354(14) 0.0079(10) 0.0002(10) 0.0089(9)
C19 0.0307(12) 0.0279(12) 0.0263(13) 0.0141(10) 0.0013(10) 0.0098(10)
C21 0.0176(9) 0.0146(8) 0.0200(10) 0.0058(8) 0.0014(8) 0.0067(8)
C22 0.0184(9) 0.0157(9) 0.0193(10) 0.0072(8) 0.0022(8) 0.0070(8)
C23 0.0203(9) 0.0155(9) 0.0217(10) 0.0088(8) 0.0039(8) 0.0075(8)
C24 0.0176(9) 0.0142(9) 0.0191(10) 0.0051(8) 0.0041(8) 0.0051(8)
C25 0.0154(9) 0.0162(9) 0.0205(10) 0.0051(8) 0.0023(8) 0.0056(8)
C26 0.0183(9) 0.0158(9) 0.0218(10) 0.0068(8) 0.0036(8) 0.0079(8)
C31 0.0177(9) 0.0149(9) 0.0168(9) 0.0040(7) 0.0022(7) 0.0064(8)
C32 0.0185(9) 0.0165(9) 0.0202(10) 0.0038(8) 0.0039(8) 0.0067(8)
C33 0.0213(10) 0.0152(9) 0.0208(11) 0.0035(8) 0.0038(8) 0.0059(8)
C34 0.0192(10) 0.0209(10) 0.0186(10) 0.0059(8) 0.0038(8) 0.0052(9)
C35 0.0185(9) 0.0240(11) 0.0192(10) 0.0077(9) 0.0047(8) 0.0095(9)
C36 0.0194(10) 0.0177(9) 0.0181(10) 0.0036(8) 0.0024(8) 0.0079(8)
C37 0.0269(11) 0.0176(10) 0.0316(13) 0.0024(9) 0.0062(10) 0.0117(9)
C38 0.0201(11) 0.0253(12) 0.0311(14) 0.0059(10) 0.0042(10) 0.0040(10)
C39 0.0292(13) 0.0368(14) 0.039(2) 0.0075(12) 0.0100(11) 0.0213(12)
C41 0.0196(9) 0.0149(9) 0.0213(11) 0.0061(8) 0.0053(8) 0.0063(8)
C42 0.0208(10) 0.0175(9) 0.0254(11) 0.0081(9) 0.0072(9) 0.0074(8)
C43 0.0279(11) 0.0138(9) 0.0270(12) 0.0059(9) 0.0087(9) 0.0070(9)
C44 0.0233(10) 0.0165(9) 0.0231(11) 0.0057(8) 0.0075(9) 0.0042(9)
C45 0.0192(9) 0.0178(10) 0.0209(11) 0.0061(8) 0.0056(8) 0.0042(8)
C46 0.0195(10) 0.0174(9) 0.0194(11) 0.0065(8) 0.0055(8) 0.0054(8)
C47 0.0326(13) 0.0260(12) 0.042(2) 0.0106(11) 0.0092(12) 0.0184(11)
C48 0.0284(12) 0.0162(10) 0.042(2) 0.0035(10) 0.0091(11) 0.0038(10)
C49 0.0232(11) 0.0269(12) 0.0370(15) 0.0119(11) 0.0103(10) 0.0106(10)
Cl1X 0.0864(10) 0.0676(9) 0.0941(12) 0.0474(8) 0.0438(9) 0.0491(8)
Cl2X 0.0420(6) 0.0723(10) 0.1007(12) 0.0131(8) 0.0208(7) 0.0275(7)
C1X 0.136(6) 0.069(4) 0.121(6) 0.052(4) 0.098(5) 0.061(4)
Cl3X 0.0437(10) 0.0730(15) 0.0548(13) 0.0217(10) 0.0250(9) 0.0192(10)
Cl4X 0.0440(13) 0.074(2) 0.143(3) 0.030(2) 0.036(2) 0.0256(13)
Cl3Y 0.093(2) 0.114(3) 0.081(2) -0.030(2) 0.012(2) 0.027(2)
Cl4Y 0.054(2) 0.086(2) 0.277(7) -0.059(3) -0.048(3) 0.045(2)

loop_
_atom_site_label
_atom_site_type_symbol
_atom_site_fract_x
_atom_site_fract_y
_atom_site_fract_z
_atom_site_U_iso_or_equiv
_atom_site_thermal_displace_type
_atom_site_occupancy
_atom_site_calc_flag
_atom_site_refinement_flags
_atom_site_disorder_group
Sb1 Sb 0.5000 0.5000 0.0000 0.01691(5) Uani 1 d S .
Sb2 Sb -0.5000 -0.5000 -0.5000 0.02312(5) Uani 1 d S .
Cl1 Cl 0.40662(6) 0.53029(7) 0.12092(5) 0.03488(15) Uani 1 d . .
Cl2 Cl 0.57186(8) 0.69933(7) 0.01167(9) 0.0415(3) Uani 0.869(2) d P .
Cl2A Cl 0.5086(5) 0.6570(5) -0.0533(5) 0.0323(12) Uiso 0.131(2) d P .
Cl3 Cl 0.67662(7) 0.56232(8) 0.13991(6) 0.0349(2) Uani 0.869(2) d P .
Cl3A Cl 0.7031(5) 0.6264(5) 0.1160(4) 0.0339(13) Uiso 0.131(2) d P .
Cl4 Cl -0.58355(6) -0.37730(5) -0.51913(6) 0.03416(15) Uani 1 d . .
Cl5 Cl -0.69838(6) -0.66710(6) -0.57118(7) 0.0425(2) Uani 1 d . .
Cl6 Cl -0.49003(9) -0.52726(8) -0.66801(6) 0.0487(2) Uani 1 d . .
O32 O 0.29297(15) 0.97226(14) 0.35052(14) 0.0259(4) Uani 1 d . .
O35 O 0.68737(15) 0.9167(2) 0.38036(14) 0.0269(4) Uani 1 d . .
O42 O -0.2378(2) -0.0099(2) -0.0949(2) 0.0299(4) Uani 1 d . .
O45 O -0.70779(15) -0.1044(2) -0.19117(14) 0.0266(4) Uani 1 d . .
C11 C 0.0150(2) 0.5415(2) 0.1356(2) 0.0198(4) Uani 1 d . .
C12 C 0.1053(2) 0.5259(2) 0.1936(2) 0.0201(4) Uani 1 d . .
C13 C 0.2191(2) 0.6231(2) 0.2523(2) 0.0200(4) Uani 1 d . .
H13A H 0.2799(2) 0.6130(2) 0.2907(2) 0.024 Uiso 1 calc R .
C14 C 0.2452(2) 0.7389(2) 0.2551(2) 0.0195(4) Uani 1 d . .
C15 C 0.1519(2) 0.7513(2) 0.1968(2) 0.0206(4) Uani 1 d . .
H15A H 0.1684(2) 0.8280(2) 0.1987(2) 0.025 Uiso 1 calc R .
C16 C 0.0389(2) 0.6546(2) 0.1381(2) 0.0209(4) Uani 1 d . .
H16A H -0.0224(2) 0.6641(2) 0.0997(2) 0.025 Uiso 1 calc R .
C17 C 0.0540(2) 0.3945(2) 0.1790(2) 0.0216(4) Uani 1 d . .
C18 C 0.1299(2) 0.3446(2) 0.1424(2) 0.0279(5) Uani 1 d . .
H18A H 0.1378(16) 0.3566(17) 0.0779(9) 0.042 Uiso 1 calc R .
H18B H 0.0901(10) 0.2594(4) 0.1300(16) 0.042 Uiso 1 calc R .
H18C H 0.2104(7) 0.3858(13) 0.1960(7) 0.042 Uiso 1 calc R .
C19 C 0.0414(2) 0.3760(2) 0.2810(2) 0.0312(5) Uani 1 d . .
H19A H -0.0085(17) 0.4066(18) 0.3033(9) 0.047 Uiso 1 calc R .
H19B H 0.1216(3) 0.4186(16) 0.3351(5) 0.047 Uiso 1 calc R .
H19C H 0.0029(18) 0.2910(3) 0.2692(5) 0.047 Uiso 1 calc R .
C21 C -0.0924(2) 0.4278(2) 0.0779(2) 0.0190(4) Uani 1 d . .
C22 C -0.0713(2) 0.3381(2) 0.0966(2) 0.0191(4) Uani 1 d . .
C23 C -0.1591(2) 0.2195(2) 0.0442(2) 0.0201(4) Uani 1 d . .
H23A H -0.1442(2) 0.1594(2) 0.0556(2) 0.024 Uiso 1 calc R .
C24 C -0.2717(2) 0.1879(2) -0.0269(2) 0.0189(4) Uani 1 d . .
C25 C -0.2916(2) 0.2805(2) -0.0405(2) 0.0194(4) Uani 1 d . .
H25A H -0.3678(2) 0.2600(2) -0.0859(2) 0.023 Uiso 1 calc R .
C26 C -0.2036(2) 0.3989(2) 0.0102(2) 0.0196(4) Uani 1 d . .
H26A H -0.2181(2) 0.4593(2) -0.0007(2) 0.024 Uiso 1 calc R .
C31 C 0.3674(2) 0.8419(2) 0.3110(2) 0.0183(4) Uani 1 d . .
C32 C 0.3901(2) 0.9603(2) 0.3525(2) 0.0204(4) Uani 1 d . .
C33 C 0.5088(2) 1.0570(2) 0.3973(2) 0.0218(4) Uani 1 d . .
H33A H 0.5220(2) 1.1351(2) 0.4224(2) 0.026 Uiso 1 calc R .
C34 C 0.6073(2) 1.0420(2) 0.4060(2) 0.0224(4) Uani 1 d . .
C35 C 0.5854(2) 0.9239(2) 0.3680(2) 0.0215(4) Uani 1 d . .
C36 C 0.4687(2) 0.8275(2) 0.3221(2) 0.0204(4) Uani 1 d . .
H36A H 0.4565(2) 0.7497(2) 0.2974(2) 0.025 Uiso 1 calc R .
C37 C 0.3115(2) 1.0902(2) 0.3824(2) 0.0273(5) Uani 1 d . .
H37A H 0.2333(3) 1.0855(2) 0.3725(15) 0.041 Uiso 1 calc R .
H37B H 0.3511(16) 1.1319(6) 0.3405(11) 0.041 Uiso 1 calc R .
H37C H 0.3629(15) 1.1336(6) 0.4559(5) 0.041 Uiso 1 calc R .
C38 C 0.7344(2) 1.1460(2) 0.4548(2) 0.0304(5) Uani 1 d . .
H38A H 0.7329(2) 1.2194(3) 0.4805(15) 0.046 Uiso 1 calc R .
H38B H 0.7740(7) 1.1505(11) 0.4029(5) 0.046 Uiso 1 calc R .
H38C H 0.7794(6) 1.1361(9) 0.5129(10) 0.046 Uiso 1 calc R .
C39 C 0.6714(3) 0.8004(3) 0.3427(2) 0.0347(6) Uani 1 d . .
H39A H 0.7505(3) 0.8064(3) 0.3613(15) 0.052 Uiso 1 calc R .
H39B H 0.6319(18) 0.7653(8) 0.2669(3) 0.052 Uiso 1 calc R .
H39C H 0.6209(17) 0.7500(6) 0.3740(13) 0.052 Uiso 1 calc R .
C41 C -0.3711(2) 0.0643(2) -0.0847(2) 0.0201(4) Uani 1 d . .
C42 C -0.3539(2) -0.0342(2) -0.1159(2) 0.0223(4) Uani 1 d . .
C43 C -0.4533(2) -0.1498(2) -0.1679(2) 0.0249(5) Uani 1 d . .
H43A H -0.4400(2) -0.2143(2) -0.1873(2) 0.030 Uiso 1 calc R .
C44 C -0.5713(2) -0.1723(2) -0.1920(2) 0.0239(4) Uani 1 d . .
C45 C -0.5894(2) -0.0751(2) -0.1640(2) 0.0219(4) Uani 1 d . .
C46 C -0.4917(2) 0.0398(2) -0.1109(2) 0.0207(4) Uani 1 d . .
H46A H -0.5061(2) 0.1036(2) -0.0916(2) 0.025 Uiso 1 calc R .
C47 C -0.2173(3) -0.1080(2) -0.1145(2) 0.0331(6) Uani 1 d . .
H47A H -0.1301(3) -0.0777(2) -0.0913(16) 0.050 Uiso 1 calc R .
H47B H -0.2539(17) -0.1554(11) -0.1891(3) 0.050 Uiso 1 calc R .
H47C H -0.2539(17) -0.1578(11) -0.0764(14) 0.050 Uiso 1 calc R .
C48 C -0.6776(2) -0.2972(2) -0.2457(2) 0.0341(6) Uani 1 d . .
H48A H -0.6486(3) -0.3527(3) -0.2609(16) 0.051 Uiso 1 calc R .
H48B H -0.7287(11) -0.3037(6) -0.3108(9) 0.051 Uiso 1 calc R .
H48C H -0.7249(12) -0.3166(7) -0.2005(7) 0.051 Uiso 1 calc R .
C49 C -0.7315(2) -0.0091(2) -0.1680(2) 0.0299(5) Uani 1 d . .
H49A H -0.8190(2) -0.0414(3) -0.1928(15) 0.045 Uiso 1 calc R .
H49B H -0.6940(16) 0.0450(10) -0.2025(13) 0.045 Uiso 1 calc R .
H49C H -0.6977(17) 0.0343(12) -0.0926(3) 0.045 Uiso 1 calc R .
Cl1X Cl 1.04927(15) 1.11900(14) 0.86716(13) 0.0728(5) Uani 0.797(3) d P .
Cl2X Cl 1.01678(12) 0.99952(14) 0.65436(14) 0.0769(5) Uani 0.797(3) d P .
C1X C 1.0530(7) 1.1321(6) 0.7485(6) 0.092(2) Uani 0.797(3) d P .
H1XA H 1.1349(7) 1.1953(6) 0.7584(6) 0.110 Uiso 0.797(3) calc PR .
H1XB H 0.9951(7) 1.1566(6) 0.7231(6) 0.110 Uiso 0.797(3) calc PR .
Cl3X Cl 1.0618(2) 1.3936(2) 0.6583(2) 0.0606(7) Uani 0.481(4) d P 1
Cl4X Cl 1.0501(2) 1.2090(3) 0.4984(4) 0.0903(11) Uani 0.481(4) d P 1
C2X C 1.1280(9) 1.3762(8) 0.5703(8) 0.057(2) Uiso 0.481(4) d P 1
H2XA H 1.2157(9) 1.4105(8) 0.6054(8) 0.069 Uiso 0.481(4) calc PR 1
H2XB H 1.1168(9) 1.4158(8) 0.5215(8) 0.069 Uiso 0.481(4) calc PR 1
Cl3Y Cl 1.0463(3) 1.4346(3) 0.5417(3) 0.123(2) Uani 0.490(4) d P 2
Cl4Y Cl 1.0504(3) 1.2339(3) 0.5828(6) 0.180(3) Uani 0.490(4) d P 2
C2Y C 1.1243(18) 1.3845(17) 0.6177(15) 0.136(7) Uiso 0.490(4) d P 2
H2YA H 1.2050(18) 1.4120(17) 0.6113(15) 0.163 Uiso 0.490(4) calc PR 2
H2YB H 1.1368(18) 1.4211(17) 0.6916(15) 0.163 Uiso 0.490(4) calc PR 2

loop_
_atom_type_symbol
_atom_type_description
_atom_type_scat_dispersion_real
_atom_type_scat_dispersion_imag
_atom_type_scat_source
C C 0.0033 0.0016 'International Tables Vol C Tables 4.2.6.8 and 6.1.1.4'
H H 0.0000 0.0000 'International Tables Vol C Tables 4.2.6.8 and 6.1.1.4'
O O 0.0106 0.0060 'International Tables Vol C Tables 4.2.6.8 and 6.1.1.4'
Cl Cl 0.1484 0.1585 'International Tables Vol C Tables 4.2.6.8 and 6.1.1.4'
Sb Sb -0.5866 1.5461 'International Tables Vol C Tables 4.2.6.8 and 6.1.1.4'

loop_
_geom_angle_atom_site_label_1
_geom_angle_atom_site_label_2
_geom_angle_atom_site_label_3
_geom_angle
_geom_angle_site_symmetry_1
_geom_angle_site_symmetry_3
Cl1 Sb1 Cl1 180.0 . 2_665
Cl1 Sb1 Cl2A 94.50(13) . .
Cl1 Sb1 Cl2A 85.51(13) 2_665 .
Cl1 Sb1 Cl2A 85.51(13) . 2_665
Cl1 Sb1 Cl2A 94.49(13) 2_665 2_665
Cl2A Sb1 Cl2A 179.997(1) . 2_665
Cl1 Sb1 Cl2 88.70(3) . .
Cl1 Sb1 Cl2 91.30(3) 2_665 .
Cl2A Sb1 Cl2 22.92(14) . .
Cl2A Sb1 Cl2 157.08(14) 2_665 .
Cl1 Sb1 Cl2 91.30(3) . 2_665
Cl1 Sb1 Cl2 88.70(3) 2_665 2_665
Cl2A Sb1 Cl2 157.08(14) . 2_665
Cl2A Sb1 Cl2 22.92(14) 2_665 2_665
Cl2 Sb1 Cl2 180.0 . 2_665
Cl1 Sb1 Cl3A 82.85(13) . 2_665
Cl1 Sb1 Cl3A 97.15(13) 2_665 2_665
Cl2A Sb1 Cl3A 89.7(2) . 2_665
Cl2A Sb1 Cl3A 90.3(2) 2_665 2_665
Cl2 Sb1 Cl3A 110.99(14) . 2_665
Cl2 Sb1 Cl3A 69.01(14) 2_665 2_665
Cl1 Sb1 Cl3A 97.15(13) . .
Cl1 Sb1 Cl3A 82.85(13) 2_665 .
Cl2A Sb1 Cl3A 90.3(2) . .
Cl2A Sb1 Cl3A 89.7(2) 2_665 .
Cl2 Sb1 Cl3A 69.01(14) . .
Cl2 Sb1 Cl3A 110.99(14) 2_665 .
Cl3A Sb1 Cl3A 180.0 2_665 .
Cl1 Sb1 Cl3 90.71(2) . 2_665
Cl1 Sb1 Cl3 89.29(2) 2_665 2_665
Cl2A Sb1 Cl3 67.44(14) . 2_665
Cl2A Sb1 Cl3 112.56(15) 2_665 2_665
Cl2 Sb1 Cl3 89.64(3) . 2_665
Cl2 Sb1 Cl3 90.36(3) 2_665 2_665
Cl3A Sb1 Cl3 23.05(13) 2_665 2_665
Cl3A Sb1 Cl3 156.95(13) . 2_665
Cl1 Sb1 Cl3 89.29(2) . .
Cl1 Sb1 Cl3 90.71(2) 2_665 .
Cl2A Sb1 Cl3 112.56(14) . .
Cl2A Sb1 Cl3 67.44(15) 2_665 .
Cl2 Sb1 Cl3 90.36(3) . .
Cl2 Sb1 Cl3 89.64(3) 2_665 .
Cl3A Sb1 Cl3 156.95(13) 2_665 .
Cl3A Sb1 Cl3 23.05(13) . .
Cl3 Sb1 Cl3 180.0 2_665 .
Cl6 Sb2 Cl6 180.0 2_444 .
Cl6 Sb2 Cl5 90.14(3) 2_444 .
Cl6 Sb2 Cl5 89.86(3) . .
Cl6 Sb2 Cl5 89.86(3) 2_444 2_444
Cl6 Sb2 Cl5 90.14(3) . 2_444
Cl5 Sb2 Cl5 180.0 . 2_444
Cl6 Sb2 Cl4 89.74(3) 2_444 .
Cl6 Sb2 Cl4 90.26(3) . .
Cl5 Sb2 Cl4 88.97(2) . .
Cl5 Sb2 Cl4 91.03(2) 2_444 .
Cl6 Sb2 Cl4 90.26(3) 2_444 2_444
Cl6 Sb2 Cl4 89.74(3) . 2_444
Cl5 Sb2 Cl4 91.03(2) . 2_444
Cl5 Sb2 Cl4 88.97(2) 2_444 2_444
Cl4 Sb2 Cl4 180.0 . 2_444
Cl2A Cl2 Sb1 78.3(3) . .
Cl2 Cl2A Sb1 78.7(3) . .
Cl3A Cl3 Sb1 78.4(3) . .
Cl3 Cl3A Sb1 78.6(3) . .
C32 O32 C37 118.2(2) . .
C35 O35 C39 117.2(2) . .
C42 O42 C47 118.2(2) . .
C45 O45 C49 117.4(2) . .
C16 C11 C12 121.1(2) . .
C16 C11 C21 129.7(2) . .
C12 C11 C21 109.1(2) . .
C13 C12 C11 119.8(2) . .
C13 C12 C17 130.1(2) . .
C11 C12 C17 110.2(2) . .
C12 C13 C14 119.8(2) . .
C15 C14 C13 118.8(2) . .
C15 C14 C31 120.3(2) . .
C13 C14 C31 120.7(2) . .
C16 C15 C14 121.3(2) . .
C15 C16 C11 119.1(2) . .
C22 C17 C18 112.3(2) . .
C22 C17 C12 100.9(2) . .
C18 C17 C12 113.1(2) . .
C22 C17 C19 110.1(2) . .
C18 C17 C19 109.8(2) . .
C12 C17 C19 110.3(2) . .
C26 C21 C22 121.1(2) . .
C26 C21 C11 129.7(2) . .
C22 C21 C11 109.2(2) . .
C23 C22 C21 120.2(2) . .
C23 C22 C17 129.5(2) . .
C21 C22 C17 110.2(2) . .
C22 C23 C24 119.6(2) . .
C23 C24 C25 118.6(2) . .
C23 C24 C41 123.4(2) . .
C25 C24 C41 118.0(2) . .
C26 C25 C24 122.1(2) . .
C25 C26 C21 118.3(2) . .
C36 C31 C32 117.4(2) . .
C36 C31 C14 120.1(2) . .
C32 C31 C14 122.5(2) . .
O32 C32 C33 122.7(2) . .
O32 C32 C31 116.9(2) . .
C33 C32 C31 120.3(2) . .
C34 C33 C32 121.8(2) . .
C33 C34 C35 118.1(2) . .
C33 C34 C38 121.5(2) . .
C35 C34 C38 120.3(2) . .
O35 C35 C36 124.7(2) . .
O35 C35 C34 114.5(2) . .
C36 C35 C34 120.9(2) . .
C35 C36 C31 121.5(2) . .
C46 C41 C42 117.2(2) . .
C46 C41 C24 118.8(2) . .
C42 C41 C24 124.0(2) . .
O42 C42 C43 122.3(2) . .
O42 C42 C41 117.1(2) . .
C43 C42 C41 120.6(2) . .
C44 C43 C42 121.4(2) . .
C43 C44 C45 118.5(2) . .
C43 C44 C48 121.0(2) . .
C45 C44 C48 120.5(2) . .
O45 C45 C46 124.3(2) . .
O45 C45 C44 114.9(2) . .
C46 C45 C44 120.7(2) . .
C45 C46 C41 121.6(2) . .
Cl1X C1X Cl2X 112.8(3) . .
Cl3X C2X Cl4X 105.7(5) . .
Cl4Y C2Y Cl3Y 113.6(11) . .

loop_
_geom_bond_atom_site_label_1
_geom_bond_atom_site_label_2
_geom_bond_distance
_geom_bond_site_symmetry_2
Sb1 Cl1 2.3599(6) .
Sb1 Cl1 2.3599(6) 2_665
Sb1 Cl2A 2.367(5) .
Sb1 Cl2A 2.367(5) 2_665
Sb1 Cl2 2.3706(7) .
Sb1 Cl2 2.3707(7) 2_665
Sb1 Cl3A 2.372(5) 2_665
Sb1 Cl3A 2.372(5) .
Sb1 Cl3 2.3740(7) 2_665
Sb1 Cl3 2.3741(7) .
Sb2 Cl6 2.3559(8) 2_444
Sb2 Cl6 2.3560(8) .
Sb2 Cl5 2.3649(7) .
Sb2 Cl5 2.3649(7) 2_444
Sb2 Cl4 2.3839(6) .
Sb2 Cl4 2.3840(6) 2_444
Cl2 Cl2A 0.942(6) .
Cl3 Cl3A 0.948(6) .
O32 C32 1.351(3) .
O32 C37 1.437(3) .
O35 C35 1.365(3) .
O35 C39 1.435(3) .
O42 C42 1.362(3) .
O42 C47 1.438(3) .
O45 C45 1.368(3) .
O45 C49 1.431(3) .
C11 C16 1.402(3) .
C11 C12 1.422(3) .
C11 C21 1.432(3) .
C12 C13 1.380(3) .
C12 C17 1.534(3) .
C13 C14 1.429(3) .
C14 C15 1.428(3) .
C14 C31 1.464(3) .
C15 C16 1.373(3) .
C17 C22 1.533(3) .
C17 C18 1.534(3) .
C17 C19 1.546(3) .
C21 C26 1.400(3) .
C21 C22 1.420(3) .
C22 C23 1.382(3) .
C23 C24 1.422(3) .
C24 C25 1.425(3) .
C24 C41 1.471(3) .
C25 C26 1.379(3) .
C31 C36 1.411(3) .
C31 C32 1.431(3) .
C32 C33 1.399(3) .
C33 C34 1.382(3) .
C34 C35 1.427(3) .
C34 C38 1.500(3) .
C35 C36 1.382(3) .
C41 C46 1.415(3) .
C41 C42 1.427(3) .
C42 C43 1.399(3) .
C43 C44 1.391(3) .
C44 C45 1.413(3) .
C44 C48 1.505(3) .
C45 C46 1.388(3) .
Cl1X C1X 1.733(7) .
Cl2X C1X 1.754(7) .
Cl3X C2X 1.687(10) .
Cl4X C2X 1.906(10) .
Cl3Y C2Y 1.77(2) .
Cl4Y C2Y 1.70(2) .
